data_2017661
loop_
_publ_author_name
'Ho, Douglas M.'

_publ_section_title
;
 Bis(hinokitiolato)copper(II): modification (III)
;
_journal_coeditor_code EG3045
_journal_issue 6
_journal_name_full 'Acta Crystallographica Section C'
_journal_page_first m145
_journal_page_last m148
_journal_paper_doi 10.1107/S0108270110015581
_journal_volume 66
_journal_year 2010
_chemical_formula_iupac '[Cu (C10 H11 O2)2]3 , [Cu (C10 H11 O2)2]2'
_chemical_formula_moiety 'C60 H66 Cu3 O12 , C40 H44 Cu2 O8'
_chemical_formula_structural '[Cu (C10 H11 O2)2]3 [Cu (C10 H11 O2)2]2'
_chemical_formula_sum 'C100 H110 Cu5 O20'
_chemical_formula_weight 1949.58
_chemical_name_common dmh097
_chemical_name_systematic
'tetrakis(\m~2~-3-isopropyl-7-oxocyclohepta-1,3,5-trien-1-olato)-1:2\k^3^<i>O</i>^1^,<i>O</i>^7^:<i>O</i>^7^;1:2\k^3^<i>O</i>^1^:<i>O</i>^1^,<i>O</i>^7^;2:3\k^3^<i>O</i>^1^,<i>O</i>^7^:<i>O</i>^1^;2:3\k^3^<i>O</i>^7^:<i>O</i>^1^,<i>O</i>^7^-bis(3-isopropyl-7-oxocyclohepta-1,3,5-trienolato)-1\k^2^<i>O</i>^1^,<i>O</i>^7^;3\k^2^<i>O</i>^1^,<i>O</i>^7^-tricopper(II)--bis(\m-3-isopropyl-7-oxocyclohepta-1,3,5-trien-1-olato)-\k^3^<i>O</i>^1^,<i>O</i>^7^:<i>O</i>^7^;\k^3^<i>O</i>^7^:<i>O</i>^1^,<i>O</i>^7^-bis[(3-isopropyl-7-oxocyclohepta-1,3,5-trien-1-olato-\k^2^<i>O</i>,<i>O</i>')copper(II)] (1/1)'
_space_group_IT_number 2
_symmetry_cell_setting triclinic
_symmetry_space_group_name_Hall '-P 1'
_symmetry_space_group_name_H-M 'P -1'
_atom_sites_solution_hydrogens geom
_atom_sites_solution_primary direct
_atom_sites_solution_secondary difmap
_cell_angle_alpha 72.847(2)
_cell_angle_beta 79.812(2)
_cell_angle_gamma 88.897(2)
_cell_formula_units_Z 1
_cell_length_a 9.6263(2)
_cell_length_b 12.8911(4)
_cell_length_c 19.4499(6)
_cell_measurement_reflns_used 10341
_cell_measurement_temperature 200(2)
_cell_measurement_theta_max 27.45
_cell_measurement_theta_min 1.11
_cell_volume 2268.50(11)
_computing_cell_refinement
;
DENZO and SCALEPACK (Otwinowski & Minor, 1997)
;
_computing_data_collection 'COLLECT (Nonius, 1998)'
_computing_data_reduction
;
DENZO and SCALEPACK (Otwinowski & Minor, 1997)
;
_computing_molecular_graphics 'ORTEP-3 (Version 2.02; Farrugia, 1997)'
_computing_publication_material 'SHELXTL (Sheldrick, 2008)'
_computing_structure_refinement 'SHELXTL (Sheldrick, 2008)'
_computing_structure_solution 'SHELXTL (Sheldrick, 2008)'
_diffrn_ambient_temperature 200(2)
_diffrn_measured_fraction_theta_full 0.997
_diffrn_measured_fraction_theta_max 0.997
_diffrn_measurement_device 'Nonius KappaCCD area-detector'
_diffrn_measurement_method '\w scans; 500 1.0\% rotations'
_diffrn_radiation_monochromator graphite
_diffrn_radiation_source 'fine-focus sealed tube'
_diffrn_radiation_type 'Mo K\a'
_diffrn_radiation_wavelength 0.71073
_diffrn_reflns_av_R_equivalents 0.0740
_diffrn_reflns_av_sigmaI/netI 0.0882
_diffrn_reflns_limit_h_max 12
_diffrn_reflns_limit_h_min -12
_diffrn_reflns_limit_k_max 16
_diffrn_reflns_limit_k_min -16
_diffrn_reflns_limit_l_max 25
_diffrn_reflns_limit_l_min -24
_diffrn_reflns_number 34847
_diffrn_reflns_theta_full 27.45
_diffrn_reflns_theta_max 27.45
_diffrn_reflns_theta_min 1.11
_diffrn_standards_decay_% 0
_diffrn_standards_number 0
_exptl_absorpt_coefficient_mu 1.224
_exptl_absorpt_correction_T_max 0.9700
_exptl_absorpt_correction_T_min 0.7103
_exptl_absorpt_correction_type multi-scan
_exptl_absorpt_process_details '(SCALEPACK; Otwinowski & Minor, 1997)'
_exptl_crystal_colour grey-green
_exptl_crystal_density_diffrn 1.427
_exptl_crystal_density_method 'not measured'
_exptl_crystal_description blade
_exptl_crystal_F_000 1015
_exptl_crystal_size_max 0.300
_exptl_crystal_size_mid 0.150
_exptl_crystal_size_min 0.025
_refine_diff_density_max 1.098
_refine_diff_density_min -0.610
_refine_ls_extinction_method none
_refine_ls_goodness_of_fit_ref 1.011
_refine_ls_hydrogen_treatment constr
_refine_ls_matrix_type full
_refine_ls_number_parameters 575
_refine_ls_number_reflns 10341
_refine_ls_number_restraints 0
_refine_ls_restrained_S_all 1.011
_refine_ls_R_factor_all 0.1121
_refine_ls_R_factor_gt 0.0558
_refine_ls_shift/su_max 0.001
_refine_ls_shift/su_mean 0.000
_refine_ls_structure_factor_coef Fsqd
_refine_ls_weighting_details 'w = 1/[\s^2^(Fo^2^)+(0.0699P)^2^+1.1310P] where P=(Fo^2^+2Fc^2^)/3'
_refine_ls_weighting_scheme calc
_refine_ls_wR_factor_gt 0.1231
_refine_ls_wR_factor_ref 0.1490
_reflns_number_gt 6392
_reflns_number_total 10341
_reflns_threshold_expression I>2\s(I)
_cod_data_source_file eg3045.cif
_cod_data_source_block III
_cod_database_code 2017661
_cod_database_fobs_code 2017661

loop_
_symmetry_equiv_pos_as_xyz
'x, y, z'
'-x, -y, -z'

loop_
_atom_site_type_symbol
_atom_site_label
_atom_site_fract_x
_atom_site_fract_y
_atom_site_fract_z
_atom_site_U_iso_or_equiv
_atom_site_adp_type
_atom_site_calc_flag
_atom_site_refinement_flags
_atom_site_occupancy
_atom_site_disorder_assembly
_atom_site_disorder_group
Cu Cu1 0.5000 0.5000 0.5000 0.02947(16) Uani d S 1 . .
O O1 0.5639(2) 0.3990(2) 0.44608(14) 0.0333(6) Uani d . 1 . .
O O2 0.3363(2) 0.5060(2) 0.45516(13) 0.0299(6) Uani d . 1 . .
C C1 0.4668(3) 0.3743(3) 0.41359(19) 0.0287(8) Uani d . 1 . .
C C2 0.4920(3) 0.2927(3) 0.38036(19) 0.0301(8) Uani d . 1 . .
H H2 0.5814 0.2612 0.3843 0.036 Uiso calc R 1 . .
C C3 0.4123(3) 0.2473(3) 0.3421(2) 0.0302(8) Uani d . 1 . .
C C4 0.2791(4) 0.2791(3) 0.3277(2) 0.0345(9) Uani d . 1 . .
H H4 0.2382 0.2403 0.3012 0.041 Uiso calc R 1 . .
C C5 0.1976(4) 0.3597(3) 0.3465(2) 0.0344(9) Uani d . 1 . .
H H5 0.1097 0.3686 0.3300 0.041 Uiso calc R 1 . .
C C6 0.2231(3) 0.4289(3) 0.38510(19) 0.0308(8) Uani d . 1 . .
H H6 0.1513 0.4792 0.3901 0.037 Uiso calc R 1 . .
C C7 0.3393(3) 0.4364(3) 0.41824(19) 0.0281(8) Uani d . 1 . .
C C8 0.4801(4) 0.1531(3) 0.3183(2) 0.0390(10) Uani d . 1 . .
H H8 0.5825 0.1738 0.2998 0.047 Uiso calc R 1 . .
C C9 0.4727(5) 0.0519(4) 0.3841(3) 0.0562(12) Uani d . 1 . .
H H9A 0.5179 0.0682 0.4213 0.084 Uiso calc R 1 . .
H H9B 0.5217 -0.0069 0.3685 0.084 Uiso calc R 1 . .
H H9C 0.3736 0.0295 0.4047 0.084 Uiso calc R 1 . .
C C10 0.4235(5) 0.1278(4) 0.2567(3) 0.0560(13) Uani d . 1 . .
H H10A 0.4156 0.1955 0.2182 0.084 Uiso calc R 1 . .
H H10B 0.3302 0.0913 0.2757 0.084 Uiso calc R 1 . .
H H10C 0.4882 0.0802 0.2364 0.084 Uiso calc R 1 . .
Cu Cu2 0.22722(4) 0.48975(4) 0.65615(2) 0.03157(14) Uani d . 1 . .
O O3 0.0913(2) 0.4638(2) 0.60138(14) 0.0322(6) Uani d . 1 . .
O O4 0.3175(2) 0.3681(2) 0.63143(14) 0.0345(6) Uani d . 1 . .
O O5 0.1353(2) 0.6115(2) 0.67941(14) 0.0340(6) Uani d . 1 . .
O O6 0.3252(3) 0.4905(2) 0.73454(15) 0.0379(6) Uani d . 1 . .
C C11 0.1100(3) 0.3752(3) 0.58307(19) 0.0275(8) Uani d . 1 . .
C C12 0.0092(3) 0.3390(3) 0.55120(19) 0.0286(8) Uani d . 1 . .
H H12 -0.0671 0.3865 0.5436 0.034 Uiso calc R 1 . .
C C13 -0.0023(4) 0.2475(3) 0.52832(19) 0.0309(8) Uani d . 1 . .
C C14 0.0985(4) 0.1678(3) 0.5284(2) 0.0358(9) Uani d . 1 . .
H H14 0.0749 0.1100 0.5111 0.043 Uiso calc R 1 . .
C C15 0.2275(4) 0.1625(3) 0.5504(2) 0.0367(9) Uani d . 1 . .
H H15 0.2820 0.1031 0.5432 0.044 Uiso calc R 1 . .
C C16 0.2913(4) 0.2288(3) 0.5811(2) 0.0333(9) Uani d . 1 . .
H H16 0.3828 0.2085 0.5910 0.040 Uiso calc R 1 . .
C C17 0.2414(3) 0.3206(3) 0.59971(19) 0.0282(8) Uani d . 1 . .
C C18 -0.1398(4) 0.2369(3) 0.5019(2) 0.0368(9) Uani d . 1 . .
H H18 -0.1555 0.3092 0.4676 0.044 Uiso calc R 1 . .
C C19 -0.1406(4) 0.1529(4) 0.4602(3) 0.0507(12) Uani d . 1 . .
H H19A -0.0591 0.1674 0.4201 0.076 Uiso calc R 1 . .
H H19B -0.2279 0.1578 0.4402 0.076 Uiso calc R 1 . .
H H19C -0.1351 0.0798 0.4935 0.076 Uiso calc R 1 . .
C C20 -0.2628(4) 0.2133(4) 0.5661(3) 0.0507(12) Uani d . 1 . .
H H20A -0.3507 0.2061 0.5489 0.076 Uiso calc R 1 . .
H H20B -0.2694 0.2731 0.5880 0.076 Uiso calc R 1 . .
H H20C -0.2473 0.1455 0.6028 0.076 Uiso calc R 1 . .
C C21 0.1803(3) 0.6385(3) 0.7315(2) 0.0308(8) Uani d . 1 . .
C C22 0.1265(4) 0.7295(3) 0.7500(2) 0.0362(9) Uani d . 1 . .
H H22 0.0556 0.7636 0.7236 0.043 Uiso calc R 1 . .
C C23 0.1570(4) 0.7805(3) 0.8004(2) 0.0384(9) Uani d . 1 . .
C C24 0.2505(4) 0.7446(4) 0.8484(2) 0.0459(11) Uani d . 1 . .
H H24 0.2589 0.7881 0.8794 0.055 Uiso calc R 1 . .
C C25 0.3332(4) 0.6542(4) 0.8575(2) 0.0471(11) Uani d . 1 . .
H H25 0.3880 0.6444 0.8949 0.057 Uiso calc R 1 . .
C C26 0.3496(4) 0.5761(4) 0.8216(2) 0.0427(10) Uani d . 1 . .
H H26 0.4126 0.5206 0.8384 0.051 Uiso calc R 1 . .
C C27 0.2870(4) 0.5664(3) 0.7638(2) 0.0326(9) Uani d . 1 . .
C C28 0.0827(5) 0.8858(4) 0.8015(2) 0.0514(12) Uani d . 1 . .
H H28 0.1250 0.9158 0.8354 0.062 Uiso calc R 1 . .
C C29 0.1104(8) 0.9702(5) 0.7277(3) 0.098(2) Uani d . 1 . .
H H29A 0.2120 0.9764 0.7082 0.147 Uiso calc R 1 . .
H H29B 0.0772 1.0404 0.7326 0.147 Uiso calc R 1 . .
H H29C 0.0600 0.9485 0.6942 0.147 Uiso calc R 1 . .
C C30 -0.0744(5) 0.8652(4) 0.8333(3) 0.0662(15) Uani d . 1 . .
H H30A -0.0864 0.8122 0.8820 0.099 Uiso calc R 1 . .
H H30B -0.1207 0.8367 0.8013 0.099 Uiso calc R 1 . .
H H30C -0.1170 0.9334 0.8370 0.099 Uiso calc R 1 . .
Cu Cu3 0.17278(4) 0.02271(4) 0.96179(2) 0.03381(14) Uani d . 1 . .
O O7 0.2242(2) -0.0406(2) 1.05561(13) 0.0335(6) Uani d . 1 . .
O O8 0.3207(3) -0.0632(2) 0.93001(14) 0.0373(6) Uani d . 1 . .
O O9 0.0403(2) 0.1228(2) 0.99115(13) 0.0345(6) Uani d . 1 . .
O O10 0.1364(3) 0.0970(2) 0.86581(14) 0.0372(6) Uani d . 1 . .
C C31 0.3330(3) -0.0999(3) 1.0536(2) 0.0290(8) Uani d . 1 . .
C C32 0.3849(3) -0.1480(3) 1.1183(2) 0.0318(8) Uani d . 1 . .
H H32 0.3289 -0.1355 1.1603 0.038 Uiso calc R 1 . .
C C33 0.5010(4) -0.2099(3) 1.1334(2) 0.0324(8) Uani d . 1 . .
C C34 0.6006(4) -0.2409(3) 1.0828(2) 0.0392(9) Uani d . 1 . .
H H34 0.6750 -0.2827 1.1019 0.047 Uiso calc R 1 . .
C C35 0.6061(4) -0.2193(4) 1.0081(2) 0.0427(10) Uani d . 1 . .
H H35 0.6856 -0.2468 0.9834 0.051 Uiso calc R 1 . .
C C36 0.5140(4) -0.1639(4) 0.9638(2) 0.0406(10) Uani d . 1 . .
H H36 0.5384 -0.1622 0.9140 0.049 Uiso calc R 1 . .
C C37 0.3914(4) -0.1103(3) 0.9806(2) 0.0312(8) Uani d . 1 . .
C C38 0.5224(4) -0.2463(3) 1.2125(2) 0.0351(9) Uani d . 1 . .
H H38 0.6146 -0.2834 1.2138 0.042 Uiso calc R 1 . .
C C39 0.5314(4) -0.1503(4) 1.2427(2) 0.0442(10) Uani d . 1 . .
H H39A 0.5999 -0.0955 1.2087 0.066 Uiso calc R 1 . .
H H39B 0.5616 -0.1755 1.2903 0.066 Uiso calc R 1 . .
H H39C 0.4384 -0.1184 1.2486 0.066 Uiso calc R 1 . .
C C40 0.4074(4) -0.3286(4) 1.2609(2) 0.0490(11) Uani d . 1 . .
H H40A 0.4018 -0.3886 1.2400 0.073 Uiso calc R 1 . .
H H40B 0.3165 -0.2931 1.2637 0.073 Uiso calc R 1 . .
H H40C 0.4300 -0.3568 1.3101 0.073 Uiso calc R 1 . .
C C41 0.0096(3) 0.1981(3) 0.9356(2) 0.0313(8) Uani d . 1 . .
C C42 -0.0669(4) 0.2856(3) 0.9480(2) 0.0348(9) Uani d . 1 . .
H H42 -0.0895 0.2819 0.9983 0.042 Uiso calc R 1 . .
C C43 -0.1172(4) 0.3774(3) 0.9021(2) 0.0371(9) Uani d . 1 . .
C C44 -0.1036(4) 0.4003(4) 0.8260(2) 0.0444(10) Uani d . 1 . .
H H44 -0.1451 0.4654 0.8022 0.053 Uiso calc R 1 . .
C C45 -0.0390(4) 0.3424(4) 0.7811(2) 0.0432(10) Uani d . 1 . .
H H45 -0.0461 0.3720 0.7311 0.052 Uiso calc R 1 . .
C C46 0.0350(4) 0.2477(3) 0.7972(2) 0.0401(10) Uani d . 1 . .
H H46 0.0739 0.2242 0.7562 0.048 Uiso calc R 1 . .
C C47 0.0613(4) 0.1813(3) 0.8643(2) 0.0336(9) Uani d . 1 . .
C C48 -0.1910(4) 0.4585(3) 0.9382(2) 0.0446(10) Uani d . 1 . .
H H48 -0.2007 0.4253 0.9923 0.053 Uiso calc R 1 . .
C C49 -0.1021(6) 0.5623(5) 0.9176(4) 0.098(2) Uani d . 1 . .
H H49A -0.1381 0.6050 0.9507 0.147 Uiso calc R 1 . .
H H49B -0.1068 0.6045 0.8672 0.147 Uiso calc R 1 . .
H H49C -0.0038 0.5445 0.9216 0.147 Uiso calc R 1 . .
C C50 -0.3371(5) 0.4816(6) 0.9216(4) 0.0860(19) Uani d . 1 . .
H H50A -0.3918 0.4131 0.9343 0.129 Uiso calc R 1 . .
H H50B -0.3310 0.5193 0.8694 0.129 Uiso calc R 1 . .
H H50C -0.3839 0.5276 0.9503 0.129 Uiso calc R 1 . .

loop_
_atom_site_aniso_label
_atom_site_aniso_U_11
_atom_site_aniso_U_22
_atom_site_aniso_U_33
_atom_site_aniso_U_12
_atom_site_aniso_U_13
_atom_site_aniso_U_23
Cu1 0.0273(3) 0.0325(4) 0.0344(4) 0.0024(2) -0.0074(2) -0.0177(3)
O1 0.0275(12) 0.0393(16) 0.0420(16) 0.0054(11) -0.0106(11) -0.0233(13)
O2 0.0287(12) 0.0315(15) 0.0338(14) 0.0008(10) -0.0077(10) -0.0152(12)
C1 0.0291(17) 0.028(2) 0.0279(19) -0.0013(14) -0.0057(14) -0.0068(17)
C2 0.0265(17) 0.032(2) 0.034(2) 0.0021(15) -0.0060(14) -0.0132(18)
C3 0.0317(18) 0.028(2) 0.032(2) 0.0004(15) -0.0026(15) -0.0127(17)
C4 0.0332(18) 0.039(2) 0.040(2) -0.0015(16) -0.0091(16) -0.0235(19)
C5 0.0296(18) 0.039(2) 0.038(2) 0.0017(16) -0.0124(15) -0.0134(19)
C6 0.0252(16) 0.035(2) 0.034(2) 0.0051(15) -0.0065(14) -0.0123(18)
C7 0.0269(17) 0.031(2) 0.0266(19) 0.0006(14) -0.0031(14) -0.0093(17)
C8 0.0352(19) 0.036(2) 0.051(3) -0.0029(17) -0.0059(17) -0.023(2)
C9 0.068(3) 0.035(3) 0.070(3) 0.009(2) -0.018(2) -0.020(3)
C10 0.060(3) 0.060(3) 0.069(3) 0.009(2) -0.015(2) -0.048(3)
Cu2 0.0298(2) 0.0332(3) 0.0385(3) 0.00492(18) -0.01134(18) -0.0183(2)
O3 0.0310(12) 0.0341(16) 0.0378(15) 0.0040(11) -0.0120(10) -0.0169(13)
O4 0.0311(12) 0.0371(16) 0.0425(16) 0.0066(11) -0.0140(11) -0.0190(13)
O5 0.0325(12) 0.0412(16) 0.0372(15) 0.0074(11) -0.0128(11) -0.0220(13)
O6 0.0401(14) 0.0381(17) 0.0444(16) 0.0105(12) -0.0178(12) -0.0202(14)
C11 0.0269(16) 0.030(2) 0.0253(19) 0.0020(14) -0.0027(14) -0.0093(17)
C12 0.0265(17) 0.028(2) 0.032(2) 0.0042(14) -0.0049(14) -0.0099(17)
C13 0.0331(18) 0.032(2) 0.028(2) -0.0010(15) -0.0052(15) -0.0086(17)
C14 0.042(2) 0.029(2) 0.042(2) 0.0022(16) -0.0129(17) -0.0162(19)
C15 0.045(2) 0.032(2) 0.040(2) 0.0127(17) -0.0148(17) -0.0164(19)
C16 0.0309(18) 0.034(2) 0.039(2) 0.0064(15) -0.0089(15) -0.0160(19)
C17 0.0288(17) 0.031(2) 0.0249(19) 0.0002(15) -0.0055(14) -0.0085(16)
C18 0.039(2) 0.032(2) 0.046(2) 0.0029(16) -0.0170(17) -0.017(2)
C19 0.047(2) 0.053(3) 0.068(3) 0.006(2) -0.026(2) -0.034(3)
C20 0.035(2) 0.046(3) 0.075(3) -0.0046(18) -0.006(2) -0.027(3)
C21 0.0298(17) 0.034(2) 0.030(2) -0.0003(15) -0.0029(14) -0.0138(18)
C22 0.0347(19) 0.039(2) 0.038(2) 0.0035(16) -0.0078(16) -0.0156(19)
C23 0.042(2) 0.038(2) 0.037(2) -0.0084(17) 0.0044(17) -0.020(2)
C24 0.048(2) 0.060(3) 0.037(2) -0.008(2) -0.0030(18) -0.028(2)
C25 0.053(2) 0.056(3) 0.037(2) -0.001(2) -0.0152(19) -0.017(2)
C26 0.044(2) 0.050(3) 0.039(2) 0.0015(19) -0.0151(18) -0.016(2)
C27 0.0323(18) 0.035(2) 0.033(2) -0.0024(16) -0.0050(15) -0.0135(18)
C28 0.069(3) 0.046(3) 0.049(3) 0.000(2) -0.010(2) -0.029(2)
C29 0.166(6) 0.038(3) 0.074(4) 0.015(4) 0.009(4) -0.011(3)
C30 0.060(3) 0.058(3) 0.091(4) 0.017(2) -0.008(3) -0.043(3)
Cu3 0.0364(2) 0.0356(3) 0.0318(3) 0.00532(19) -0.01016(19) -0.0115(2)
O7 0.0332(13) 0.0394(16) 0.0320(14) 0.0098(11) -0.0093(10) -0.0153(13)
O8 0.0449(14) 0.0406(17) 0.0310(14) 0.0067(12) -0.0116(11) -0.0154(13)
O9 0.0394(14) 0.0362(16) 0.0272(14) 0.0047(11) -0.0100(11) -0.0061(12)
O10 0.0437(14) 0.0400(17) 0.0290(14) 0.0053(12) -0.0083(11) -0.0112(13)
C31 0.0288(17) 0.025(2) 0.035(2) 0.0009(14) -0.0080(15) -0.0114(17)
C32 0.0329(18) 0.037(2) 0.0269(19) 0.0026(16) -0.0055(15) -0.0112(17)
C33 0.0306(18) 0.029(2) 0.040(2) -0.0010(15) -0.0059(15) -0.0138(18)
C34 0.035(2) 0.038(2) 0.046(3) 0.0081(17) -0.0101(17) -0.013(2)
C35 0.0336(19) 0.055(3) 0.042(2) 0.0085(18) -0.0007(17) -0.022(2)
C36 0.037(2) 0.053(3) 0.036(2) 0.0055(18) -0.0072(17) -0.020(2)
C37 0.0327(18) 0.032(2) 0.032(2) -0.0041(15) -0.0066(15) -0.0135(18)
C38 0.0344(19) 0.035(2) 0.036(2) 0.0102(16) -0.0115(16) -0.0086(18)
C39 0.049(2) 0.048(3) 0.042(2) 0.0075(19) -0.0164(19) -0.018(2)
C40 0.052(2) 0.049(3) 0.041(2) 0.000(2) -0.0111(19) -0.005(2)
C41 0.0298(17) 0.035(2) 0.031(2) -0.0041(15) -0.0064(15) -0.0108(18)
C42 0.0363(19) 0.035(2) 0.033(2) -0.0027(16) -0.0049(16) -0.0093(18)
C43 0.0303(18) 0.034(2) 0.044(2) -0.0014(16) -0.0056(16) -0.0063(19)
C44 0.045(2) 0.034(2) 0.049(3) -0.0001(18) -0.0080(19) -0.005(2)
C45 0.047(2) 0.050(3) 0.029(2) 0.001(2) -0.0104(17) -0.003(2)
C46 0.044(2) 0.043(3) 0.033(2) 0.0013(18) -0.0064(17) -0.011(2)
C47 0.0324(18) 0.034(2) 0.036(2) -0.0011(16) -0.0102(15) -0.0111(18)
C48 0.043(2) 0.037(3) 0.049(3) 0.0045(18) -0.0025(18) -0.009(2)
C49 0.082(4) 0.069(4) 0.152(7) -0.011(3) 0.019(4) -0.067(5)
C50 0.052(3) 0.109(5) 0.109(5) 0.028(3) -0.015(3) -0.052(4)

loop_
_atom_type_symbol
_atom_type_description
_atom_type_scat_dispersion_real
_atom_type_scat_dispersion_imag
_atom_type_scat_source
C C 0.0033 0.0016 'International Tables Vol C Tables 4.2.6.8 and 6.1.1.4'
H H 0.0000 0.0000 'International Tables Vol C Tables 4.2.6.8 and 6.1.1.4'
O O 0.0106 0.0060 'International Tables Vol C Tables 4.2.6.8 and 6.1.1.4'
Cu Cu 0.3201 1.2651 'International Tables Vol C Tables 4.2.6.8 and 6.1.1.4'

loop_
_geom_angle_atom_site_label_1
_geom_angle_atom_site_label_2
_geom_angle_atom_site_label_3
_geom_angle_site_symmetry_1
_geom_angle_site_symmetry_3
_geom_angle
_geom_angle_publ_flag
O2 Cu1 O2 2_666 . 180.0000(10) ?
O2 Cu1 O1 2_666 . 96.10(10) ?
O2 Cu1 O1 . . 83.90(10) ?
O2 Cu1 O1 2_666 2_666 83.90(10) ?
O2 Cu1 O1 . 2_666 96.10(10) ?
O1 Cu1 O1 . 2_666 180.00(12) ?
C1 O1 Cu1 . . 112.5(2) ?
C7 O2 Cu1 . . 112.3(2) ?
O1 C1 C2 . . 118.7(3) ?
O1 C1 C7 . . 114.6(3) ?
C2 C1 C7 . . 126.7(3) ?
C1 C2 C3 . . 133.0(3) ?
C1 C2 H2 . . 113.5 ?
C3 C2 H2 . . 113.5 ?
C4 C3 C2 . . 125.3(3) ?
C4 C3 C8 . . 119.9(3) ?
C2 C3 C8 . . 114.7(3) ?
C5 C4 C3 . . 129.0(3) ?
C5 C4 H4 . . 115.5 ?
C3 C4 H4 . . 115.5 ?
C6 C5 C4 . . 130.6(3) ?
C6 C5 H5 . . 114.7 ?
C4 C5 H5 . . 114.7 ?
C5 C6 C7 . . 129.7(3) ?
C5 C6 H6 . . 115.2 ?
C7 C6 H6 . . 115.2 ?
O2 C7 C6 . . 118.3(3) ?
O2 C7 C1 . . 116.1(3) ?
C6 C7 C1 . . 125.6(3) ?
C3 C8 C10 . . 115.2(3) ?
C3 C8 C9 . . 110.3(3) ?
C10 C8 C9 . . 110.8(4) ?
C3 C8 H8 . . 106.7 ?
C10 C8 H8 . . 106.7 ?
C9 C8 H8 . . 106.7 ?
C8 C9 H9A . . 109.5 ?
C8 C9 H9B . . 109.5 ?
H9A C9 H9B . . 109.5 ?
C8 C9 H9C . . 109.5 ?
H9A C9 H9C . . 109.5 ?
H9B C9 H9C . . 109.5 ?
C8 C10 H10A . . 109.5 ?
C8 C10 H10B . . 109.5 ?
H10A C10 H10B . . 109.5 ?
C8 C10 H10C . . 109.5 ?
H10A C10 H10C . . 109.5 ?
H10B C10 H10C . . 109.5 ?
O5 Cu2 O3 . . 95.59(10) ?
O5 Cu2 O4 . . 178.97(10) ?
O3 Cu2 O4 . . 83.44(10) ?
O5 Cu2 O6 . . 83.13(11) ?
O3 Cu2 O6 . . 163.45(11) ?
O4 Cu2 O6 . . 97.90(11) ?
C11 O3 Cu2 . . 113.6(2) ?
C17 O4 Cu2 . . 112.9(2) ?
C21 O5 Cu2 . . 114.1(2) ?
C27 O6 Cu2 . . 113.4(2) ?
O3 C11 C12 . . 119.8(3) ?
O3 C11 C17 . . 114.2(3) ?
C12 C11 C17 . . 126.0(3) ?
C13 C12 C11 . . 132.9(3) ?
C13 C12 H12 . . 113.5 ?
C11 C12 H12 . . 113.5 ?
C12 C13 C14 . . 126.0(3) ?
C12 C13 C18 . . 114.5(3) ?
C14 C13 C18 . . 119.6(3) ?
C15 C14 C13 . . 128.3(4) ?
C15 C14 H14 . . 115.8 ?
C13 C14 H14 . . 115.8 ?
C14 C15 C16 . . 131.0(4) ?
C14 C15 H15 . . 114.5 ?
C16 C15 H15 . . 114.5 ?
C15 C16 C17 . . 129.6(3) ?
C15 C16 H16 . . 115.2 ?
C17 C16 H16 . . 115.2 ?
O4 C17 C16 . . 119.2(3) ?
O4 C17 C11 . . 115.0(3) ?
C16 C17 C11 . . 125.8(3) ?
C20 C18 C13 . . 109.9(3) ?
C20 C18 C19 . . 110.2(3) ?
C13 C18 C19 . . 115.1(3) ?
C20 C18 H18 . . 107.1 ?
C13 C18 H18 . . 107.1 ?
C19 C18 H18 . . 107.1 ?
C18 C19 H19A . . 109.5 ?
C18 C19 H19B . . 109.5 ?
H19A C19 H19B . . 109.5 ?
C18 C19 H19C . . 109.5 ?
H19A C19 H19C . . 109.5 ?
H19B C19 H19C . . 109.5 ?
C18 C20 H20A . . 109.5 ?
C18 C20 H20B . . 109.5 ?
H20A C20 H20B . . 109.5 ?
C18 C20 H20C . . 109.5 ?
H20A C20 H20C . . 109.5 ?
H20B C20 H20C . . 109.5 ?
O5 C21 C22 . . 118.9(3) ?
O5 C21 C27 . . 113.9(3) ?
C22 C21 C27 . . 127.2(3) ?
C21 C22 C23 . . 132.1(4) ?
C21 C22 H22 . . 113.9 ?
C23 C22 H22 . . 113.9 ?
C24 C23 C22 . . 125.8(4) ?
C24 C23 C28 . . 117.1(4) ?
C22 C23 C28 . . 117.1(4) ?
C25 C24 C23 . . 129.0(4) ?
C25 C24 H24 . . 115.5 ?
C23 C24 H24 . . 115.5 ?
C26 C25 C24 . . 131.0(4) ?
C26 C25 H25 . . 114.5 ?
C24 C25 H25 . . 114.5 ?
C25 C26 C27 . . 129.6(4) ?
C25 C26 H26 . . 115.2 ?
C27 C26 H26 . . 115.2 ?
O6 C27 C26 . . 119.3(4) ?
O6 C27 C21 . . 115.5(3) ?
C26 C27 C21 . . 125.2(4) ?
C29 C28 C30 . . 112.8(5) ?
C29 C28 C23 . . 112.0(4) ?
C30 C28 C23 . . 111.7(4) ?
C29 C28 H28 . . 106.6 ?
C30 C28 H28 . . 106.6 ?
C23 C28 H28 . . 106.6 ?
C28 C29 H29A . . 109.5 ?
C28 C29 H29B . . 109.5 ?
H29A C29 H29B . . 109.5 ?
C28 C29 H29C . . 109.5 ?
H29A C29 H29C . . 109.5 ?
H29B C29 H29C . . 109.5 ?
C28 C30 H30A . . 109.5 ?
C28 C30 H30B . . 109.5 ?
H30A C30 H30B . . 109.5 ?
C28 C30 H30C . . 109.5 ?
H30A C30 H30C . . 109.5 ?
H30B C30 H30C . . 109.5 ?
O8 Cu3 O7 . . 83.64(10) ?
O8 Cu3 O10 . . 95.74(11) ?
O7 Cu3 O10 . . 174.19(11) ?
O8 Cu3 O9 . . 173.28(11) ?
O7 Cu3 O9 . . 96.45(10) ?
O10 Cu3 O9 . . 83.49(11) ?
C31 O7 Cu3 . . 113.4(2) ?
C37 O8 Cu3 . . 112.9(2) ?
C41 O9 Cu3 . . 112.2(2) ?
C47 O10 Cu3 . . 112.9(2) ?
O7 C31 C32 . . 119.2(3) ?
O7 C31 C37 . . 114.7(3) ?
C32 C31 C37 . . 126.1(3) ?
C33 C32 C31 . . 133.1(4) ?
C33 C32 H32 . . 113.4 ?
C31 C32 H32 . . 113.4 ?
C32 C33 C34 . . 126.0(4) ?
C32 C33 C38 . . 117.0(3) ?
C34 C33 C38 . . 117.0(3) ?
C35 C34 C33 . . 128.8(4) ?
C35 C34 H34 . . 115.6 ?
C33 C34 H34 . . 115.6 ?
C36 C35 C34 . . 130.3(4) ?
C36 C35 H35 . . 114.9 ?
C34 C35 H35 . . 114.9 ?
C35 C36 C37 . . 130.4(4) ?
C35 C36 H36 . . 114.8 ?
C37 C36 H36 . . 114.8 ?
O8 C37 C36 . . 120.0(3) ?
O8 C37 C31 . . 114.8(3) ?
C36 C37 C31 . . 125.2(3) ?
C33 C38 C40 . . 111.4(3) ?
C33 C38 C39 . . 112.0(3) ?
C40 C38 C39 . . 110.7(3) ?
C33 C38 H38 . . 107.5 ?
C40 C38 H38 . . 107.5 ?
C39 C38 H38 . . 107.5 ?
C38 C39 H39A . . 109.5 ?
C38 C39 H39B . . 109.5 ?
H39A C39 H39B . . 109.5 ?
C38 C39 H39C . . 109.5 ?
H39A C39 H39C . . 109.5 ?
H39B C39 H39C . . 109.5 ?
C38 C40 H40A . . 109.5 ?
C38 C40 H40B . . 109.5 ?
H40A C40 H40B . . 109.5 ?
C38 C40 H40C . . 109.5 ?
H40A C40 H40C . . 109.5 ?
H40B C40 H40C . . 109.5 ?
O9 C41 C42 . . 118.8(3) ?
O9 C41 C47 . . 114.9(3) ?
C42 C41 C47 . . 126.3(4) ?
C41 C42 C43 . . 133.3(4) ?
C41 C42 H42 . . 113.4 ?
C43 C42 H42 . . 113.4 ?
C42 C43 C44 . . 125.0(4) ?
C42 C43 C48 . . 116.5(4) ?
C44 C43 C48 . . 118.4(4) ?
C45 C44 C43 . . 129.4(4) ?
C45 C44 H44 . . 115.3 ?
C43 C44 H44 . . 115.3 ?
C44 C45 C46 . . 130.2(4) ?
C44 C45 H45 . . 114.9 ?
C46 C45 H45 . . 114.9 ?
C45 C46 C47 . . 130.1(4) ?
C45 C46 H46 . . 114.9 ?
C47 C46 H46 . . 114.9 ?
O10 C47 C46 . . 119.2(4) ?
O10 C47 C41 . . 115.4(3) ?
C46 C47 C41 . . 125.5(4) ?
C50 C48 C49 . . 111.1(5) ?
C50 C48 C43 . . 112.6(4) ?
C49 C48 C43 . . 110.8(3) ?
C50 C48 H48 . . 107.4 ?
C49 C48 H48 . . 107.4 ?
C43 C48 H48 . . 107.4 ?
C48 C49 H49A . . 109.5 ?
C48 C49 H49B . . 109.5 ?
H49A C49 H49B . . 109.5 ?
C48 C49 H49C . . 109.5 ?
H49A C49 H49C . . 109.5 ?
H49B C49 H49C . . 109.5 ?
C48 C50 H50A . . 109.5 ?
C48 C50 H50B . . 109.5 ?
H50A C50 H50B . . 109.5 ?
C48 C50 H50C . . 109.5 ?
H50A C50 H50C . . 109.5 ?
H50B C50 H50C . . 109.5 ?

loop_
_geom_bond_atom_site_label_1
_geom_bond_atom_site_label_2
_geom_bond_site_symmetry_2
_geom_bond_distance
_geom_bond_publ_flag
Cu1 O2 2_666 1.922(2) ?
Cu1 O2 . 1.922(2) ?
Cu1 O1 . 1.929(2) ?
Cu1 O1 2_666 1.929(2) ?
O1 C1 . 1.309(4) ?
O2 C7 . 1.301(4) ?
C1 C2 . 1.385(5) ?
C1 C7 . 1.457(5) ?
C2 C3 . 1.401(5) ?
C2 H2 . 0.9500 ?
C3 C4 . 1.390(5) ?
C3 C8 . 1.519(5) ?
C4 C5 . 1.386(5) ?
C4 H4 . 0.9500 ?
C5 C6 . 1.374(5) ?
C5 H5 . 0.9500 ?
C6 C7 . 1.405(5) ?
C6 H6 . 0.9500 ?
C8 C10 . 1.520(5) ?
C8 C9 . 1.527(6) ?
C8 H8 . 1.0000 ?
C9 H9A . 0.9800 ?
C9 H9B . 0.9800 ?
C9 H9C . 0.9800 ?
C10 H10A . 0.9800 ?
C10 H10B . 0.9800 ?
C10 H10C . 0.9800 ?
Cu2 O5 . 1.917(3) ?
Cu2 O3 . 1.918(2) ?
Cu2 O4 . 1.921(3) ?
Cu2 O6 . 1.931(2) ?
O3 C11 . 1.294(4) ?
O4 C17 . 1.301(4) ?
O5 C21 . 1.305(4) ?
O6 C27 . 1.287(4) ?
C11 C12 . 1.395(5) ?
C11 C17 . 1.474(5) ?
C12 C13 . 1.391(5) ?
C12 H12 . 0.9500 ?
C13 C14 . 1.399(5) ?
C13 C18 . 1.524(5) ?
C14 C15 . 1.377(5) ?
C14 H14 . 0.9500 ?
C15 C16 . 1.385(5) ?
C15 H15 . 0.9500 ?
C16 C17 . 1.390(5) ?
C16 H16 . 0.9500 ?
C18 C20 . 1.524(6) ?
C18 C19 . 1.534(5) ?
C18 H18 . 1.0000 ?
C19 H19A . 0.9800 ?
C19 H19B . 0.9800 ?
C19 H19C . 0.9800 ?
C20 H20A . 0.9800 ?
C20 H20B . 0.9800 ?
C20 H20C . 0.9800 ?
C21 C22 . 1.391(5) ?
C21 C27 . 1.470(5) ?
C22 C23 . 1.402(5) ?
C22 H22 . 0.9500 ?
C23 C24 . 1.387(6) ?
C23 C28 . 1.527(6) ?
C24 C25 . 1.383(6) ?
C24 H24 . 0.9500 ?
C25 C26 . 1.379(6) ?
C25 H25 . 0.9500 ?
C26 C27 . 1.402(5) ?
C26 H26 . 0.9500 ?
C28 C29 . 1.506(7) ?
C28 C30 . 1.526(6) ?
C28 H28 . 1.0000 ?
C29 H29A . 0.9800 ?
C29 H29B . 0.9800 ?
C29 H29C . 0.9800 ?
C30 H30A . 0.9800 ?
C30 H30B . 0.9800 ?
C30 H30C . 0.9800 ?
Cu3 O8 . 1.915(3) ?
Cu3 O7 . 1.915(2) ?
Cu3 O10 . 1.921(3) ?
Cu3 O9 . 1.931(3) ?
O7 C31 . 1.286(4) ?
O8 C37 . 1.293(4) ?
O9 C41 . 1.297(4) ?
O10 C47 . 1.290(5) ?
C31 C32 . 1.402(5) ?
C31 C37 . 1.475(5) ?
C32 C33 . 1.384(5) ?
C32 H32 . 0.9500 ?
C33 C34 . 1.390(5) ?
C33 C38 . 1.521(5) ?
C34 C35 . 1.387(6) ?
C34 H34 . 0.9500 ?
C35 C36 . 1.386(5) ?
C35 H35 . 0.9500 ?
C36 C37 . 1.393(5) ?
C36 H36 . 0.9500 ?
C38 C40 . 1.524(5) ?
C38 C39 . 1.529(6) ?
C38 H38 . 1.0000 ?
C39 H39A . 0.9800 ?
C39 H39B . 0.9800 ?
C39 H39C . 0.9800 ?
C40 H40A . 0.9800 ?
C40 H40B . 0.9800 ?
C40 H40C . 0.9800 ?
C41 C42 . 1.392(5) ?
C41 C47 . 1.465(5) ?
C42 C43 . 1.393(5) ?
C42 H42 . 0.9500 ?
C43 C44 . 1.402(6) ?
C43 C48 . 1.524(6) ?
C44 C45 . 1.372(6) ?
C44 H44 . 0.9500 ?
C45 C46 . 1.384(6) ?
C45 H45 . 0.9500 ?
C46 C47 . 1.396(5) ?
C46 H46 . 0.9500 ?
C48 C50 . 1.504(6) ?
C48 C49 . 1.513(7) ?
C48 H48 . 1.0000 ?
C49 H49A . 0.9800 ?
C49 H49B . 0.9800 ?
C49 H49C . 0.9800 ?
C50 H50A . 0.9800 ?
C50 H50B . 0.9800 ?
C50 H50C . 0.9800 ?

loop_
_geom_torsion_atom_site_label_1
_geom_torsion_atom_site_label_2
_geom_torsion_atom_site_label_3
_geom_torsion_atom_site_label_4
_geom_torsion_site_symmetry_1
_geom_torsion_site_symmetry_2
_geom_torsion_site_symmetry_3
_geom_torsion_site_symmetry_4
_geom_torsion
_geom_torsion_publ_flag
O2 Cu1 O1 C1 2_666 . . . 173.1(2) ?
O2 Cu1 O1 C1 . . . . -6.9(2) ?
O1 Cu1 O2 C7 . . . . 5.9(2) ?
O1 Cu1 O2 C7 2_666 . . . -174.1(2) ?
Cu1 O1 C1 C2 . . . . -172.2(3) ?
Cu1 O1 C1 C7 . . . . 6.5(4) ?
O1 C1 C2 C3 . . . . 179.8(4) ?
C7 C1 C2 C3 . . . . 1.3(7) ?
C1 C2 C3 C4 . . . . 0.9(7) ?
C1 C2 C3 C8 . . . . -176.7(4) ?
C2 C3 C4 C5 . . . . 0.2(7) ?
C8 C3 C4 C5 . . . . 177.8(4) ?
C3 C4 C5 C6 . . . . -1.2(7) ?
C4 C5 C6 C7 . . . . -1.5(7) ?
Cu1 O2 C7 C6 . . . . 177.4(2) ?
Cu1 O2 C7 C1 . . . . -4.0(4) ?
C5 C6 C7 O2 . . . . -176.7(4) ?
C5 C6 C7 C1 . . . . 4.8(6) ?
O1 C1 C7 O2 . . . . -1.6(5) ?
C2 C1 C7 O2 . . . . 176.9(3) ?
O1 C1 C7 C6 . . . . 176.8(3) ?
C2 C1 C7 C6 . . . . -4.6(6) ?
C4 C3 C8 C10 . . . . 22.0(5) ?
C2 C3 C8 C10 . . . . -160.3(4) ?
C4 C3 C8 C9 . . . . -104.4(4) ?
C2 C3 C8 C9 . . . . 73.4(4) ?
O5 Cu2 O3 C11 . . . . -172.0(2) ?
O4 Cu2 O3 C11 . . . . 8.3(2) ?
O6 Cu2 O3 C11 . . . . -87.3(4) ?
O3 Cu2 O4 C17 . . . . -7.6(2) ?
O6 Cu2 O4 C17 . . . . 155.8(2) ?
O3 Cu2 O5 C21 . . . . 165.2(2) ?
O6 Cu2 O5 C21 . . . . 1.8(2) ?
O5 Cu2 O6 C27 . . . . -0.1(2) ?
O3 Cu2 O6 C27 . . . . -86.6(5) ?
O4 Cu2 O6 C27 . . . . 179.8(2) ?
Cu2 O3 C11 C12 . . . . 172.0(3) ?
Cu2 O3 C11 C17 . . . . -7.4(4) ?
O3 C11 C12 C13 . . . . -177.7(4) ?
C17 C11 C12 C13 . . . . 1.6(6) ?
C11 C12 C13 C14 . . . . -4.4(7) ?
C11 C12 C13 C18 . . . . 175.0(4) ?
C12 C13 C14 C15 . . . . -0.1(7) ?
C18 C13 C14 C15 . . . . -179.6(4) ?
C13 C14 C15 C16 . . . . 3.5(8) ?
C14 C15 C16 C17 . . . . 0.9(7) ?
Cu2 O4 C17 C16 . . . . -177.7(3) ?
Cu2 O4 C17 C11 . . . . 5.6(4) ?
C15 C16 C17 O4 . . . . 176.9(4) ?
C15 C16 C17 C11 . . . . -6.7(6) ?
O3 C11 C17 O4 . . . . 1.2(4) ?
C12 C11 C17 O4 . . . . -178.1(3) ?
O3 C11 C17 C16 . . . . -175.3(3) ?
C12 C11 C17 C16 . . . . 5.4(6) ?
C12 C13 C18 C20 . . . . -68.6(4) ?
C14 C13 C18 C20 . . . . 110.9(4) ?
C12 C13 C18 C19 . . . . 166.3(4) ?
C14 C13 C18 C19 . . . . -14.2(5) ?
Cu2 O5 C21 C22 . . . . 176.5(3) ?
Cu2 O5 C21 C27 . . . . -2.9(4) ?
O5 C21 C22 C23 . . . . -177.2(4) ?
C27 C21 C22 C23 . . . . 2.1(7) ?
C21 C22 C23 C24 . . . . -3.5(7) ?
C21 C22 C23 C28 . . . . 175.5(4) ?
C22 C23 C24 C25 . . . . 0.5(7) ?
C28 C23 C24 C25 . . . . -178.4(4) ?
C23 C24 C25 C26 . . . . 1.6(8) ?
C24 C25 C26 C27 . . . . 0.8(8) ?
Cu2 O6 C27 C26 . . . . 179.9(3) ?
Cu2 O6 C27 C21 . . . . -1.3(4) ?
C25 C26 C27 O6 . . . . 175.0(4) ?
C25 C26 C27 C21 . . . . -3.7(7) ?
O5 C21 C27 O6 . . . . 2.8(5) ?
C22 C21 C27 O6 . . . . -176.5(3) ?
O5 C21 C27 C26 . . . . -178.4(3) ?
C22 C21 C27 C26 . . . . 2.3(6) ?
C24 C23 C28 C29 . . . . 122.3(5) ?
C22 C23 C28 C29 . . . . -56.8(6) ?
C24 C23 C28 C30 . . . . -110.1(4) ?
C22 C23 C28 C30 . . . . 70.8(5) ?
O8 Cu3 O7 C31 . . . . 5.0(2) ?
O9 Cu3 O7 C31 . . . . -168.2(2) ?
O7 Cu3 O8 C37 . . . . -7.0(2) ?
O10 Cu3 O8 C37 . . . . 167.2(2) ?
O7 Cu3 O9 C41 . . . . 164.3(2) ?
O10 Cu3 O9 C41 . . . . -9.8(2) ?
O8 Cu3 O10 C47 . . . . -165.3(2) ?
O9 Cu3 O10 C47 . . . . 8.0(2) ?
Cu3 O7 C31 C32 . . . . 177.8(3) ?
Cu3 O7 C31 C37 . . . . -2.3(4) ?
O7 C31 C32 C33 . . . . -176.2(4) ?
C37 C31 C32 C33 . . . . 3.9(7) ?
C31 C32 C33 C34 . . . . -0.2(7) ?
C31 C32 C33 C38 . . . . 179.1(4) ?
C32 C33 C34 C35 . . . . -0.9(7) ?
C38 C33 C34 C35 . . . . 179.8(4) ?
C33 C34 C35 C36 . . . . -1.7(8) ?
C34 C35 C36 C37 . . . . 2.6(8) ?
Cu3 O8 C37 C36 . . . . -171.5(3) ?
Cu3 O8 C37 C31 . . . . 7.5(4) ?
C35 C36 C37 O8 . . . . 179.9(4) ?
C35 C36 C37 C31 . . . . 1.1(7) ?
O7 C31 C37 O8 . . . . -3.5(5) ?
C32 C31 C37 O8 . . . . 176.4(3) ?
O7 C31 C37 C36 . . . . 175.4(3) ?
C32 C31 C37 C36 . . . . -4.7(6) ?
C32 C33 C38 C40 . . . . 68.0(4) ?
C34 C33 C38 C40 . . . . -112.6(4) ?
C32 C33 C38 C39 . . . . -56.5(4) ?
C34 C33 C38 C39 . . . . 122.8(4) ?
Cu3 O9 C41 C42 . . . . -170.1(2) ?
Cu3 O9 C41 C47 . . . . 9.8(3) ?
O9 C41 C42 C43 . . . . -179.4(4) ?
C47 C41 C42 C43 . . . . 0.8(6) ?
C41 C42 C43 C44 . . . . 2.7(6) ?
C41 C42 C43 C48 . . . . -176.6(4) ?
C42 C43 C44 C45 . . . . -1.3(6) ?
C48 C43 C44 C45 . . . . 178.0(4) ?
C43 C44 C45 C46 . . . . -2.6(7) ?
C44 C45 C46 C47 . . . . 2.5(7) ?
Cu3 O10 C47 C46 . . . . 175.5(3) ?
Cu3 O10 C47 C41 . . . . -4.9(4) ?
C45 C46 C47 O10 . . . . -178.6(4) ?
C45 C46 C47 C41 . . . . 1.8(6) ?
O9 C41 C47 O10 . . . . -3.3(4) ?
C42 C41 C47 O10 . . . . 176.5(3) ?
O9 C41 C47 C46 . . . . 176.2(3) ?
C42 C41 C47 C46 . . . . -3.9(6) ?
C42 C43 C48 C50 . . . . -124.8(4) ?
C44 C43 C48 C50 . . . . 55.8(5) ?
C42 C43 C48 C49 . . . . 110.1(5) ?
C44 C43 C48 C49 . . . . -69.3(5) ?
